data_2222106
loop_
_publ_author_name
'Jing, Dai'

_publ_section_title
;
 (<i>S</i>)-2-(2-Pyrrolidinio)-1<i>H</i>-benzimidazol-3-ium dichloride
 monohydrate
;
_journal_coeditor_code LX2100
_journal_issue 6
_journal_name_full 'Acta Crystallographica Section E'
_journal_page_first o1392
_journal_paper_doi 10.1107/S1600536809019084
_journal_volume 65
_journal_year 2009
_chemical_formula_iupac 'C11 H15 N3 2+, 2Cl -, H2 O'
_chemical_formula_moiety 'C11 H15 N3 2+, 2(Cl -), H2 O'
_chemical_formula_sum 'C11 H17 Cl2 N3 O'
_chemical_formula_weight 278.18
_chemical_name_systematic
;
(S)-2-(2-Pyrrolidinio)-1<i>H</i>-benzimidazol-3-ium dichloride monohydrate
;
_space_group_IT_number 2
_symmetry_cell_setting triclinic
_symmetry_space_group_name_Hall '-P 1'
_symmetry_space_group_name_H-M 'P -1'
_atom_sites_solution_hydrogens difmap
_atom_sites_solution_primary direct
_atom_sites_solution_secondary difmap
_audit_creation_method SHELXL-97
_cell_angle_alpha 99.23(3)
_cell_angle_beta 95.73(3)
_cell_angle_gamma 106.27(3)
_cell_formula_units_Z 2
_cell_length_a 7.493(2)
_cell_length_b 9.739(2)
_cell_length_c 9.937(2)
_cell_measurement_reflns_used 3108
_cell_measurement_temperature 293(2)
_cell_measurement_theta_max 27.48
_cell_measurement_theta_min 3.05
_cell_volume 679.0(3)
_computing_cell_refinement 'CrystalClear (Rigaku, 2005)'
_computing_data_collection 'CrystalClear (Rigaku, 2005)'
_computing_data_reduction 'CrystalClear (Rigaku, 2005)'
_computing_molecular_graphics 'ORTEP-3 (Farrugia, 1997) and DIAMOND (Brandenburg, 1998)'
_computing_publication_material 'SHELXTL (Sheldrick, 2008)'
_computing_structure_refinement 'SHELXL97 (Sheldrick, 2008)'
_computing_structure_solution 'SHELXS97 (Sheldrick, 2008)'
_diffrn_ambient_temperature 293(2)
_diffrn_detector_area_resol_mean 13.6612
_diffrn_measured_fraction_theta_full 0.996
_diffrn_measured_fraction_theta_max 0.996
_diffrn_measurement_device_type 'Rigaku Mercury2'
_diffrn_measurement_method 'CCD profile fitting'
_diffrn_radiation_monochromator graphite
_diffrn_radiation_source 'fine-focus sealed tube'
_diffrn_radiation_type MoK\a
_diffrn_radiation_wavelength 0.71073
_diffrn_reflns_av_R_equivalents 0.0371
_diffrn_reflns_av_sigmaI/netI 0.0450
_diffrn_reflns_limit_h_max 9
_diffrn_reflns_limit_h_min -9
_diffrn_reflns_limit_k_max 12
_diffrn_reflns_limit_k_min -12
_diffrn_reflns_limit_l_max 12
_diffrn_reflns_limit_l_min -12
_diffrn_reflns_number 7119
_diffrn_reflns_theta_full 27.48
_diffrn_reflns_theta_max 27.48
_diffrn_reflns_theta_min 3.05
_exptl_absorpt_coefficient_mu 0.467
_exptl_absorpt_correction_T_max 0.982
_exptl_absorpt_correction_T_min 0.959
_exptl_absorpt_correction_type multi-scan
_exptl_absorpt_process_details '(CrystalClear; Rigaku, 2005)'
_exptl_crystal_colour colorless
_exptl_crystal_density_diffrn 1.361
_exptl_crystal_density_method 'not measured'
_exptl_crystal_description block
_exptl_crystal_F_000 292
_exptl_crystal_size_max 0.35
_exptl_crystal_size_mid 0.30
_exptl_crystal_size_min 0.15
_refine_diff_density_max 0.275
_refine_diff_density_min -0.236
_refine_ls_extinction_method none
_refine_ls_goodness_of_fit_ref 1.077
_refine_ls_hydrogen_treatment mixed
_refine_ls_matrix_type full
_refine_ls_number_parameters 162
_refine_ls_number_reflns 3108
_refine_ls_number_restraints 2
_refine_ls_restrained_S_all 1.077
_refine_ls_R_factor_all 0.0692
_refine_ls_R_factor_gt 0.0497
_refine_ls_shift/su_max 0.000
_refine_ls_shift/su_mean 0.000
_refine_ls_structure_factor_coef Fsqd
_refine_ls_weighting_details 'calc w=1/[\s^2^(Fo^2^)+(0.0354P)^2^+0.3615P] where P=(Fo^2^+2Fc^2^)/3'
_refine_ls_weighting_scheme calc
_refine_ls_wR_factor_gt 0.1105
_refine_ls_wR_factor_ref 0.1201
_reflns_number_gt 2310
_reflns_number_total 3108
_reflns_threshold_expression I>2\s(I)
_cod_data_source_file lx2100.cif
_cod_data_source_block I
_cod_database_code 2222106
_cod_database_fobs_code 2222106

loop_
_symmetry_equiv_pos_as_xyz
'x, y, z'
'-x, -y, -z'

loop_
_atom_site_type_symbol
_atom_site_label
_atom_site_fract_x
_atom_site_fract_y
_atom_site_fract_z
_atom_site_U_iso_or_equiv
_atom_site_adp_type
_atom_site_calc_flag
_atom_site_refinement_flags
_atom_site_occupancy
_atom_site_disorder_assembly
_atom_site_disorder_group
Cl Cl1 0.81735(10) 0.00616(8) 0.30163(7) 0.0600(2) Uani d . 1 . .
Cl Cl2 0.79242(9) 0.58762(8) 0.97152(7) 0.0597(2) Uani d . 1 . .
N N1 0.2136(3) 0.5855(2) 0.31035(18) 0.0390(4) Uani d . 1 . .
H H1 0.2058 0.5445 0.2257 0.047 Uiso calc R 1 . .
N N2 0.2230(3) 0.7465(2) 0.48963(18) 0.0414(5) Uani d . 1 . .
H H2A 0.2224 0.8269 0.5400 0.050 Uiso calc R 1 . .
N N3 0.1820(3) 0.7775(2) 0.11964(19) 0.0425(5) Uani d . 1 . .
H H3A 0.0823 0.7024 0.0759 0.051 Uiso calc R 1 . .
H H3B 0.2875 0.7518 0.1123 0.051 Uiso calc R 1 . .
C C1 0.2450(3) 0.6267(3) 0.5381(2) 0.0405(5) Uani d . 1 . .
C C2 0.2697(4) 0.5979(3) 0.6704(3) 0.0573(7) Uani d . 1 . .
H H2 0.2738 0.6666 0.7483 0.069 Uiso calc R 1 . .
C C3 0.2877(4) 0.4640(4) 0.6804(3) 0.0662(8) Uani d . 1 . .
H H3 0.3058 0.4419 0.7674 0.079 Uiso calc R 1 . .
C C4 0.2798(4) 0.3597(3) 0.5650(3) 0.0628(8) Uani d . 1 . .
H H4 0.2919 0.2697 0.5766 0.075 Uiso calc R 1 . .
C C5 0.2546(4) 0.3866(3) 0.4338(3) 0.0537(6) Uani d . 1 . .
H H5 0.2481 0.3169 0.3562 0.064 Uiso calc R 1 . .
C C6 0.2394(3) 0.5228(2) 0.4234(2) 0.0379(5) Uani d . 1 . .
C C7 0.2029(3) 0.7186(2) 0.3528(2) 0.0364(5) Uani d . 1 . .
C C8 0.1637(3) 0.8211(3) 0.2668(2) 0.0409(5) Uani d . 1 . .
H H8 0.0341 0.8225 0.2709 0.049 Uiso calc R 1 . .
C C9 0.2916(4) 0.9767(3) 0.3080(3) 0.0529(6) Uani d . 1 . .
H H9A 0.4185 0.9793 0.3426 0.063 Uiso calc R 1 . .
H H9B 0.2454 1.0327 0.3786 0.063 Uiso calc R 1 . .
C C10 0.2868(6) 1.0359(3) 0.1762(3) 0.0755(9) Uani d . 1 . .
H H10A 0.2191 1.1077 0.1822 0.091 Uiso calc R 1 . .
H H10B 0.4137 1.0822 0.1609 0.091 Uiso calc R 1 . .
C C11 0.1905(5) 0.9111(3) 0.0618(3) 0.0666(8) Uani d . 1 . .
H H11A 0.2606 0.9135 -0.0152 0.080 Uiso calc R 1 . .
H H11B 0.0648 0.9134 0.0302 0.080 Uiso calc R 1 . .
O O1W 0.5254(3) 0.7671(3) 0.0856(3) 0.0863(8) Uani d D 1 . .
H H1A 0.613(4) 0.832(3) 0.142(3) 0.117(16) Uiso d D 1 . .
H H1B 0.572(5) 0.707(3) 0.043(3) 0.102(13) Uiso d D 1 . .

loop_
_atom_site_aniso_label
_atom_site_aniso_U_11
_atom_site_aniso_U_22
_atom_site_aniso_U_33
_atom_site_aniso_U_12
_atom_site_aniso_U_13
_atom_site_aniso_U_23
Cl1 0.0704(5) 0.0589(4) 0.0530(4) 0.0339(4) 0.0092(3) -0.0076(3)
Cl2 0.0536(4) 0.0722(5) 0.0447(4) 0.0234(3) 0.0033(3) -0.0186(3)
N1 0.0487(11) 0.0378(10) 0.0303(9) 0.0166(9) 0.0067(8) -0.0010(7)
N2 0.0501(11) 0.0408(11) 0.0331(10) 0.0182(9) 0.0101(8) -0.0037(8)
N3 0.0439(11) 0.0448(11) 0.0382(10) 0.0161(9) 0.0007(8) 0.0050(8)
C1 0.0378(12) 0.0459(13) 0.0378(12) 0.0124(10) 0.0106(9) 0.0056(10)
C2 0.0588(16) 0.0740(19) 0.0380(13) 0.0176(14) 0.0137(12) 0.0085(13)
C3 0.0662(19) 0.086(2) 0.0546(17) 0.0220(17) 0.0159(14) 0.0355(16)
C4 0.0642(18) 0.0557(17) 0.077(2) 0.0197(14) 0.0146(15) 0.0316(15)
C5 0.0593(16) 0.0436(14) 0.0600(17) 0.0172(12) 0.0119(13) 0.0104(12)
C6 0.0380(12) 0.0374(12) 0.0381(12) 0.0111(10) 0.0082(9) 0.0052(9)
C7 0.0357(11) 0.0376(12) 0.0350(11) 0.0123(9) 0.0076(9) 0.0010(9)
C8 0.0392(12) 0.0445(13) 0.0420(13) 0.0197(10) 0.0086(10) 0.0031(10)
C9 0.0599(16) 0.0413(14) 0.0550(16) 0.0156(12) 0.0086(13) 0.0021(11)
C10 0.110(3) 0.0456(16) 0.069(2) 0.0160(17) 0.0164(18) 0.0150(14)
C11 0.092(2) 0.0606(18) 0.0564(18) 0.0338(17) 0.0045(16) 0.0239(14)
O1W 0.0539(13) 0.0682(15) 0.125(2) 0.0221(12) 0.0145(14) -0.0227(14)

loop_
_atom_type_symbol
_atom_type_description
_atom_type_scat_dispersion_real
_atom_type_scat_dispersion_imag
_atom_type_scat_source
C C 0.0033 0.0016 'International Tables Vol C Tables 4.2.6.8 and 6.1.1.4'
Cl Cl 0.1484 0.1585 'International Tables Vol C Tables 4.2.6.8 and 6.1.1.4'
N N 0.0061 0.0033 'International Tables Vol C Tables 4.2.6.8 and 6.1.1.4'
O O 0.0106 0.0060 'International Tables Vol C Tables 4.2.6.8 and 6.1.1.4'
H H 0.0000 0.0000 'International Tables Vol C Tables 4.2.6.8 and 6.1.1.4'

loop_
_geom_angle_atom_site_label_1
_geom_angle_atom_site_label_2
_geom_angle_atom_site_label_3
_geom_angle_site_symmetry_1
_geom_angle_site_symmetry_3
_geom_angle
_geom_angle_publ_flag
C7 N1 C6 . . 109.38(18) ?
C7 N1 H1 . . 125.3 ?
C6 N1 H1 . . 125.3 ?
C7 N2 C1 . . 109.25(18) ?
C7 N2 H2A . . 125.4 ?
C1 N2 H2A . . 125.4 ?
C8 N3 C11 . . 104.06(19) ?
C8 N3 H3A . . 110.9 ?
C11 N3 H3A . . 110.9 ?
C8 N3 H3B . . 110.9 ?
C11 N3 H3B . . 110.9 ?
H3A N3 H3B . . 109.0 ?
N2 C1 C6 . . 106.55(19) ?
N2 C1 C2 . . 132.8(2) ?
C6 C1 C2 . . 120.7(2) ?
C3 C2 C1 . . 116.9(3) ?
C3 C2 H2 . . 121.6 ?
C1 C2 H2 . . 121.6 ?
C2 C3 C4 . . 122.2(3) ?
C2 C3 H3 . . 118.9 ?
C4 C3 H3 . . 118.9 ?
C5 C4 C3 . . 121.5(3) ?
C5 C4 H4 . . 119.3 ?
C3 C4 H4 . . 119.3 ?
C4 C5 C6 . . 116.5(3) ?
C4 C5 H5 . . 121.8 ?
C6 C5 H5 . . 121.8 ?
C5 C6 N1 . . 131.8(2) ?
C5 C6 C1 . . 122.3(2) ?
N1 C6 C1 . . 105.90(19) ?
N1 C7 N2 . . 108.91(19) ?
N1 C7 C8 . . 127.69(19) ?
N2 C7 C8 . . 123.30(19) ?
C7 C8 N3 . . 112.88(18) ?
C7 C8 C9 . . 115.7(2) ?
N3 C8 C9 . . 103.78(19) ?
C7 C8 H8 . . 108.1 ?
N3 C8 H8 . . 108.1 ?
C9 C8 H8 . . 108.1 ?
C8 C9 C10 . . 104.4(2) ?
C8 C9 H9A . . 110.9 ?
C10 C9 H9A . . 110.9 ?
C8 C9 H9B . . 110.9 ?
C10 C9 H9B . . 110.9 ?
H9A C9 H9B . . 108.9 ?
C11 C10 C9 . . 107.4(2) ?
C11 C10 H10A . . 110.2 ?
C9 C10 H10A . . 110.2 ?
C11 C10 H10B . . 110.2 ?
C9 C10 H10B . . 110.2 ?
H10A C10 H10B . . 108.5 ?
C10 C11 N3 . . 105.7(2) ?
C10 C11 H11A . . 110.6 ?
N3 C11 H11A . . 110.6 ?
C10 C11 H11B . . 110.6 ?
N3 C11 H11B . . 110.6 ?
H11A C11 H11B . . 108.7 ?
H1A O1W H1B . . 109(4) ?

loop_
_geom_bond_atom_site_label_1
_geom_bond_atom_site_label_2
_geom_bond_site_symmetry_2
_geom_bond_distance
_geom_bond_publ_flag
N1 C7 . 1.324(3) ?
N1 C6 . 1.384(3) ?
N1 H1 . 0.8600 ?
N2 C7 . 1.327(3) ?
N2 C1 . 1.376(3) ?
N2 H2A . 0.8600 ?
N3 C8 . 1.487(3) ?
N3 C11 . 1.492(3) ?
N3 H3A . 0.9000 ?
N3 H3B . 0.9000 ?
C1 C6 . 1.386(3) ?
C1 C2 . 1.393(3) ?
C2 C3 . 1.366(4) ?
C2 H2 . 0.9300 ?
C3 C4 . 1.389(4) ?
C3 H3 . 0.9300 ?
C4 C5 . 1.375(4) ?
C4 H4 . 0.9300 ?
C5 C6 . 1.381(3) ?
C5 H5 . 0.9300 ?
C7 C8 . 1.484(3) ?
C8 C9 . 1.514(3) ?
C8 H8 . 0.9800 ?
C9 C10 . 1.514(4) ?
C9 H9A . 0.9700 ?
C9 H9B . 0.9700 ?
C10 C11 . 1.481(4) ?
C10 H10A . 0.9700 ?
C10 H10B . 0.9700 ?
C11 H11A . 0.9700 ?
C11 H11B . 0.9700 ?
O1W H1A . 0.85(3) ?
O1W H1B . 0.84(3) ?

loop_
_geom_hbond_atom_site_label_D
_geom_hbond_atom_site_label_H
_geom_hbond_atom_site_label_A
_geom_hbond_site_symmetry_A
_geom_hbond_distance_DH
_geom_hbond_distance_HA
_geom_hbond_distance_DA
_geom_hbond_angle_DHA
N1 H1 Cl2 2_666 0.86 2.17 3.018(2) 169.3
N2 H2A Cl1 2_666 0.86 2.18 3.021(2) 165.6
N3 H3A Cl2 1_454 0.90 2.20 3.058(2) 158.2
N3 H3B O1W . 0.90 1.80 2.656(3) 158.9
O1W H1A Cl1 1_565 0.85(3) 2.22(3) 3.069(3) 174(4)
O1W H1B Cl2 1_554 0.84(3) 2.37(4) 3.181(2) 161(4)

loop_
_geom_torsion_atom_site_label_1
_geom_torsion_atom_site_label_2
_geom_torsion_atom_site_label_3
_geom_torsion_atom_site_label_4
_geom_torsion_site_symmetry_1
_geom_torsion_site_symmetry_2
_geom_torsion_site_symmetry_3
_geom_torsion_site_symmetry_4
_geom_torsion
_geom_torsion_publ_flag
C7 N2 C1 C6 . . . . 0.6(2) ?
C7 N2 C1 C2 . . . . -179.6(3) ?
N2 C1 C2 C3 . . . . -179.8(3) ?
C6 C1 C2 C3 . . . . 0.0(4) ?
C1 C2 C3 C4 . . . . -0.7(4) ?
C2 C3 C4 C5 . . . . 0.4(5) ?
C3 C4 C5 C6 . . . . 0.6(4) ?
C4 C5 C6 N1 . . . . -180.0(2) ?
C4 C5 C6 C1 . . . . -1.3(4) ?
C7 N1 C6 C5 . . . . 178.4(3) ?
C7 N1 C6 C1 . . . . -0.4(2) ?
N2 C1 C6 C5 . . . . -179.1(2) ?
C2 C1 C6 C5 . . . . 1.1(4) ?
N2 C1 C6 N1 . . . . -0.1(2) ?
C2 C1 C6 N1 . . . . -180.0(2) ?
C6 N1 C7 N2 . . . . 0.8(2) ?
C6 N1 C7 C8 . . . . -175.7(2) ?
C1 N2 C7 N1 . . . . -0.9(3) ?
C1 N2 C7 C8 . . . . 175.8(2) ?
N1 C7 C8 N3 . . . . -14.5(3) ?
N2 C7 C8 N3 . . . . 169.4(2) ?
N1 C7 C8 C9 . . . . -133.8(2) ?
N2 C7 C8 C9 . . . . 50.1(3) ?
C11 N3 C8 C7 . . . . -164.9(2) ?
C11 N3 C8 C9 . . . . -38.9(2) ?
C7 C8 C9 C10 . . . . 154.4(2) ?
N3 C8 C9 C10 . . . . 30.1(3) ?
C8 C9 C10 C11 . . . . -10.2(3) ?
C9 C10 C11 N3 . . . . -13.5(4) ?
C8 N3 C11 C10 . . . . 32.6(3) ?
